data_1008829
loop_
_publ_author_name
'Levy, D'
'Barbier, J'

_publ_section_title 'A sanidine feldspar analogue: K Fe Ge3 O8'
_journal_coden_ASTM ACSCEE
_journal_issue 8
_journal_name_full 'Acta Crystallographica C (39,1983-)'
_journal_page_first 1
_journal_page_last 1
_journal_volume 54
_journal_year 1998
_chemical_formula_structural 'K Fe (Ge3 O8)'
_chemical_formula_sum 'Fe Ge3 K O8'
_chemical_name_systematic 'Potassium iron trigermanate'
_space_group_IT_number 12
_symmetry_cell_setting monoclinic
_symmetry_Int_Tables_number 12
_symmetry_space_group_name_Hall '-C 2y'
_symmetry_space_group_name_H-M 'C 1 2/m 1'
_cell_angle_alpha 90
_cell_angle_beta 115.867(1)
_cell_angle_gamma 90
_cell_formula_units_Z 4
_cell_length_a 8.8978(3)
_cell_length_b 13.7057(4)
_cell_length_c 7.5532(2)
_cell_volume 828.8
_refine_ls_R_factor_all 0.053
_cod_database_code 1008829

loop_
_symmetry_equiv_pos_as_xyz
x,y,z
x,-y,z
-x,-y,-z
-x,y,-z
1/2+x,1/2+y,z
1/2+x,1/2-y,z
1/2-x,1/2-y,-z
1/2-x,1/2+y,-z

loop_
_atom_site_aniso_label
_atom_site_aniso_U_11
_atom_site_aniso_U_12
_atom_site_aniso_U_13
_atom_site_aniso_U_22
_atom_site_aniso_U_23
_atom_site_aniso_U_33
Ge1 0.02300(15) -0.00664(10) 0.01084(10) 0.02721(15) -0.00368(9) 0.01810(13)
Fe1 0.02300(15) -0.00664(10) 0.01084(10) 0.02721(15) -0.00368(9) 0.01810(13)
Ge2 0.02142(14) -0.00114(9) 0.00925(10) 0.02167(13) 0.00040(9) 0.02121(13)
Fe2 0.02142(14) -0.00114(9) 0.00925(10) 0.02167(13) 0.00040(9) 0.02121(13)
K1 0.0265(4) 0. 0.0100(4) 0.0546(6) 0. 0.0410(5)
O1 0.047(2) 0. 0.0211(13) 0.0354(14) 0. 0.0266(13)
O2 0.0293(15) 0. 0.0104(14) 0.0266(13) 0. 0.051(2)
O3 0.0436(15) -0.0261(14) 0.0310(13) 0.083(2) -0.0153(14) 0.0488(15)
O4 0.0326(12) -0.0042(9) 0.0170(11) 0.0344(12) -0.011(1) 0.0570(15)
O5 0.0468(14) 0.0098(11) 0.0037(9) 0.0489(14) 0.0001(9) 0.0230(9)

loop_
_atom_site_label
_atom_site_type_symbol
_atom_site_symmetry_multiplicity
_atom_site_Wyckoff_symbol
_atom_site_fract_x
_atom_site_fract_y
_atom_site_fract_z
_atom_site_occupancy
_atom_site_attached_hydrogens
_atom_site_calc_flag
Ge1 Ge4+ 8 j 0.00486(4) 0.18228(2) 0.22320(4) 0.684(3) 0 d
Fe1 Fe3+ 8 j 0.00486(4) 0.18228(2) 0.22320(4) 0.316(3) 0 d
Ge2 Ge4+ 8 j 0.70010(4) 0.11704(2) 0.34405(4) 0.816(3) 0 d
Fe2 Fe3+ 8 j 0.70010(4) 0.11704(2) 0.34405(4) 0.184(3) 0 d
K1 K1+ 4 i 0.27560(13) 0. 0.1361(2) 1. 0 d
O1 O2- 4 g 0. 0.1390(2) 0. 1. 0 d
O2 O2- 4 i 0.6111(4) 0. 0.2836(5) 1. 0 d
O3 O2- 8 j 0.8144(4) 0.1388(3) 0.2112(5) 1. 0 d
O4 O2- 8 j 0.0198(3) 0.3097(2) 0.2588(4) 1. 0 d
O5 O2- 8 j 0.1827(4) 0.1231(2) 0.4020(3) 1. 0 d

loop_
_atom_type_symbol
_atom_type_oxidation_number
Ge4+ 4.000
Fe3+ 3.000
K1+ 1.000
O2- -2.000
